data_2241728
loop_
_publ_author_name
'Chainok, Kittipong'
'Makmuang, Sureerat'
'Kielar, Filip'

_publ_section_title
;
 Crystal structures of
 (<i>E</i>)-<i>N</i>'-(2-hydroxy-5-methylbenzylidene)isonicotinohydrazide
 and
 (<i>E</i>)-<i>N</i>'-(5-fluoro-2-hydroxybenzylidene)isonicotinohydrazide
;
_journal_issue 7
_journal_name_full 'Acta Crystallographica Section E'
_journal_page_first 980
_journal_page_last 983
_journal_paper_doi 10.1107/S2056989016009762
_journal_volume 72
_journal_year 2016
_chemical_formula_iupac 'C13 H10 F N3 O2'
_chemical_formula_moiety 'C13 H10 F N3 O2'
_chemical_formula_sum 'C13 H10 F N3 O2'
_chemical_formula_weight 259.24
_chemical_name_systematic
;
(<i>E</i>)-<i>N</i>'-(5-Fluoro-2-hydroxybenzylidene)isonicotinohydrazide
;
_space_group_crystal_system monoclinic
_space_group_IT_number 14
_space_group_name_Hall '-P 2ybc'
_space_group_name_H-M_alt 'P 1 21/c 1'
_symmetry_space_group_name_Hall '-P 2ybc'
_symmetry_space_group_name_H-M 'P 1 21/c 1'
_atom_sites_solution_hydrogens geom
_atom_sites_solution_primary direct
_cell_angle_alpha 90
_cell_angle_beta 103.4810(10)
_cell_angle_gamma 90
_cell_formula_units_Z 4
_cell_length_a 8.9195(3)
_cell_length_b 10.1128(3)
_cell_length_c 13.6254(4)
_cell_measurement_reflns_used 9934
_cell_measurement_temperature 296(2)
_cell_measurement_theta_max 28.448
_cell_measurement_theta_min 3.094
_cell_volume 1195.16(6)
_computing_cell_refinement
;
SAINT (Bruker, 2014)
;
_computing_data_collection
;
APEX2 (Bruker, 2014)
;
_computing_data_reduction
;
SAINT (Bruker, 2014)
;
_computing_molecular_graphics
;
<i>OLEX2</i> (Dolomanov <i>et al.</i>,  2009),
ORTEP-3 for Windows (Farrugia, 2012) and
DIAMOND (Brandenburg, 2006)
;
_computing_publication_material
;
publCIF (Westrip, 2010) and enCIFer (Allen <i>et al.</i>,  2004)
;
_computing_structure_refinement
;
SHELXL2014 (Sheldrick, 2015b)
;
_computing_structure_solution
;
SHELXT (Sheldrick, 2015a)
;
_diffrn_ambient_temperature 296.0
_diffrn_detector_area_resol_mean 10.5
_diffrn_measured_fraction_theta_full 0.999
_diffrn_measured_fraction_theta_max 0.999
_diffrn_measurement_device 'four-circle KAPPA diffractometer'
_diffrn_measurement_device_type 'Bruker APEX2 D8 QUEST CMOS'
_diffrn_measurement_method '\f and \w scans'
_diffrn_radiation_monochromator 'graphiteDouble Bounce Multilayer Mirror'
_diffrn_radiation_type MoK\a
_diffrn_radiation_wavelength 0.71073
_diffrn_reflns_av_R_equivalents 0.0393
_diffrn_reflns_limit_h_max 11
_diffrn_reflns_limit_h_min -11
_diffrn_reflns_limit_k_max 13
_diffrn_reflns_limit_k_min -13
_diffrn_reflns_limit_l_max 17
_diffrn_reflns_limit_l_min -17
_diffrn_reflns_number 31833
_diffrn_reflns_theta_full 26.000
_diffrn_reflns_theta_max 27.877
_diffrn_reflns_theta_min 3.075
_diffrn_standards_number 0
_exptl_absorpt_coefficient_mu 0.111
_exptl_absorpt_correction_T_max 0.7462
_exptl_absorpt_correction_T_min 0.6852
_exptl_absorpt_correction_type multi-scan
_exptl_absorpt_process_details
;
(SADABS; Bruker, 2014)
;
_exptl_crystal_colour colourless
_exptl_crystal_density_diffrn 1.441
_exptl_crystal_description block
_exptl_crystal_F_000 536
_exptl_crystal_size_max 0.32
_exptl_crystal_size_mid 0.26
_exptl_crystal_size_min 0.26
_refine_diff_density_max 0.260
_refine_diff_density_min -0.288
_refine_ls_extinction_coef 0.020(3)
_refine_ls_extinction_expression Fc^*^=kFc[1+0.001xFc^2^\l^3^/sin(2\q)]^-1/4^
_refine_ls_extinction_method
;
SHELXL2014 (Sheldrick, 2015b)
;
_refine_ls_goodness_of_fit_ref 1.031
_refine_ls_hydrogen_treatment constr
_refine_ls_matrix_type full
_refine_ls_number_parameters 174
_refine_ls_number_reflns 2848
_refine_ls_number_restraints 0
_refine_ls_restrained_S_all 1.031
_refine_ls_R_factor_all 0.0623
_refine_ls_R_factor_gt 0.0423
_refine_ls_shift/su_max 0.000
_refine_ls_shift/su_mean 0.000
_refine_ls_structure_factor_coef Fsqd
_refine_ls_weighting_details 'w=1/[\s^2^(Fo^2^)+(0.0595P)^2^+0.2820P] where P=(Fo^2^+2Fc^2^)/3'
_refine_ls_weighting_scheme calc
_refine_ls_wR_factor_gt 0.1106
_refine_ls_wR_factor_ref 0.1237
_reflns_number_gt 2128
_reflns_number_total 2848
_reflns_threshold_expression 'I > 2\s(I)'
_cod_data_source_file su5301sup1.cif
_cod_data_source_block II
_cod_database_code 2241728
_shelx_space_group_comment
;
The symmetry employed for this shelxl refinement is uniquely defined
by the following loop, which should always be used as a source of
symmetry information in preference to the above space-group names.
They are only intended as comments.
;

loop_
_space_group_symop_operation_xyz
'x, y, z'
'-x, y+1/2, -z+1/2'
'-x, -y, -z'
'x, -y-1/2, z-1/2'

loop_
_atom_site_type_symbol
_atom_site_label
_atom_site_fract_x
_atom_site_fract_y
_atom_site_fract_z
_atom_site_U_iso_or_equiv
_atom_site_adp_type
_atom_site_calc_flag
_atom_site_occupancy
F F1 0.20524(13) -0.04313(11) 0.46463(10) 0.0868(4) Uani d 1
O O1 0.82356(13) 0.59703(11) 0.44402(7) 0.0572(3) Uani d 1
O O2 0.53778(15) 0.31773(13) 0.30688(8) 0.0650(3) Uani d 1
H H2 0.5959 0.3608 0.3508 0.097 Uiso calc 1
N N1 1.11088(14) 0.82083(13) 0.75798(9) 0.0497(3) Uani d 1
N N2 0.75299(13) 0.47336(11) 0.56431(8) 0.0404(3) Uani d 1
H H2A 0.7633 0.4582 0.6276 0.048 Uiso calc 1
N N3 0.65442(13) 0.39828(11) 0.49277(8) 0.0410(3) Uani d 1
C C1 1.12858(18) 0.81537(17) 0.66408(12) 0.0553(4) Uani d 1
H H1 1.2031 0.8689 0.6466 0.066 Uiso calc 1
C C2 1.04204(17) 0.73427(16) 0.59110(11) 0.0497(4) Uani d 1
H H2B 1.0577 0.7346 0.5260 0.060 Uiso calc 1
C C3 0.93237(14) 0.65288(12) 0.61510(9) 0.0355(3) Uani d 1
C C4 0.91374(17) 0.65656(14) 0.71277(10) 0.0429(3) Uani d 1
H H4 0.8417 0.6026 0.7327 0.052 Uiso calc 1
C C5 1.00507(19) 0.74261(15) 0.78056(10) 0.0502(4) Uani d 1
H H5 0.9910 0.7455 0.8460 0.060 Uiso calc 1
C C6 0.83297(15) 0.57142(13) 0.53241(9) 0.0376(3) Uani d 1
C C7 0.57486(15) 0.31041(13) 0.52504(10) 0.0413(3) Uani d 1
H H7 0.5825 0.3020 0.5940 0.050 Uiso calc 1
C C8 0.47255(15) 0.22351(13) 0.45483(10) 0.0408(3) Uani d 1
C C9 0.46263(16) 0.22688(15) 0.35051(11) 0.0457(3) Uani d 1
C C10 0.37199(18) 0.13466(17) 0.28799(13) 0.0569(4) Uani d 1
H H10 0.3694 0.1346 0.2194 0.068 Uiso calc 1
C C11 0.28665(18) 0.04408(16) 0.32564(14) 0.0597(4) Uani d 1
H H11 0.2260 -0.0174 0.2834 0.072 Uiso calc 1
C C12 0.29224(18) 0.04568(15) 0.42667(15) 0.0567(4) Uani d 1
C C13 0.38397(17) 0.13144(15) 0.49236(12) 0.0499(4) Uani d 1
H H13 0.3870 0.1282 0.5610 0.060 Uiso calc 1

loop_
_atom_site_aniso_label
_atom_site_aniso_U_11
_atom_site_aniso_U_22
_atom_site_aniso_U_33
_atom_site_aniso_U_12
_atom_site_aniso_U_13
_atom_site_aniso_U_23
F1 0.0769(7) 0.0678(7) 0.1118(9) -0.0293(6) 0.0143(7) 0.0139(6)
O1 0.0767(7) 0.0616(7) 0.0271(5) -0.0163(6) -0.0006(5) -0.0004(4)
O2 0.0697(8) 0.0754(8) 0.0453(6) -0.0252(6) 0.0041(5) -0.0007(6)
N1 0.0495(7) 0.0494(7) 0.0426(7) 0.0033(6) -0.0048(5) -0.0125(5)
N2 0.0452(6) 0.0399(6) 0.0297(5) -0.0020(5) -0.0040(4) -0.0007(4)
N3 0.0404(6) 0.0380(6) 0.0379(6) 0.0007(5) -0.0044(5) -0.0031(5)
C1 0.0519(9) 0.0616(10) 0.0502(9) -0.0136(8) 0.0077(7) -0.0123(7)
C2 0.0530(8) 0.0598(9) 0.0356(7) -0.0099(7) 0.0092(6) -0.0088(6)
C3 0.0382(7) 0.0351(6) 0.0291(6) 0.0058(5) -0.0007(5) -0.0021(5)
C4 0.0532(8) 0.0409(7) 0.0324(6) 0.0015(6) 0.0051(6) -0.0022(5)
C5 0.0662(9) 0.0509(8) 0.0294(6) 0.0075(8) 0.0026(6) -0.0066(6)
C6 0.0418(7) 0.0377(7) 0.0285(6) 0.0027(6) -0.0011(5) -0.0016(5)
C7 0.0413(7) 0.0394(7) 0.0393(7) 0.0042(6) 0.0013(6) -0.0011(6)
C8 0.0348(7) 0.0358(7) 0.0475(7) 0.0039(5) 0.0008(5) -0.0004(6)
C9 0.0396(7) 0.0462(8) 0.0469(8) -0.0005(6) 0.0016(6) -0.0020(6)
C10 0.0514(9) 0.0605(10) 0.0525(9) -0.0037(8) -0.0006(7) -0.0119(7)
C11 0.0464(8) 0.0472(9) 0.0759(12) -0.0042(7) -0.0051(8) -0.0132(8)
C12 0.0435(8) 0.0398(8) 0.0824(12) -0.0038(6) 0.0060(8) 0.0060(7)
C13 0.0452(8) 0.0445(8) 0.0572(9) 0.0022(6) 0.0060(7) 0.0051(7)

loop_
_atom_type_symbol
_atom_type_description
_atom_type_scat_dispersion_real
_atom_type_scat_dispersion_imag
_atom_type_scat_source
C C 0.0033 0.0016 'International Tables Vol C Tables 4.2.6.8 and 6.1.1.4'
H H 0.0000 0.0000 'International Tables Vol C Tables 4.2.6.8 and 6.1.1.4'
F F 0.0171 0.0103 'International Tables Vol C Tables 4.2.6.8 and 6.1.1.4'
N N 0.0061 0.0033 'International Tables Vol C Tables 4.2.6.8 and 6.1.1.4'
O O 0.0106 0.0060 'International Tables Vol C Tables 4.2.6.8 and 6.1.1.4'

loop_
_geom_angle_atom_site_label_1
_geom_angle_atom_site_label_2
_geom_angle_atom_site_label_3
_geom_angle
C9 O2 H2 109.5
C5 N1 C1 116.85(12)
N3 N2 H2A 120.8
C6 N2 H2A 120.8
C6 N2 N3 118.31(11)
C7 N3 N2 116.98(11)
N1 C1 H1 118.4
N1 C1 C2 123.25(15)
C2 C1 H1 118.4
C1 C2 H2B 120.2
C3 C2 C1 119.64(13)
C3 C2 H2B 120.2
C2 C3 C4 117.76(12)
C2 C3 C6 118.48(11)
C4 C3 C6 123.65(12)
C3 C4 H4 120.8
C3 C4 C5 118.37(14)
C5 C4 H4 120.8
N1 C5 C4 124.13(13)
N1 C5 H5 117.9
C4 C5 H5 117.9
O1 C6 N2 123.74(12)
O1 C6 C3 121.15(12)
N2 C6 C3 115.07(11)
N3 C7 H7 119.7
N3 C7 C8 120.53(13)
C8 C7 H7 119.7
C9 C8 C7 122.23(13)
C13 C8 C7 119.03(13)
C13 C8 C9 118.72(13)
O2 C9 C8 122.70(13)
O2 C9 C10 117.61(14)
C10 C9 C8 119.68(14)
C9 C10 H10 119.5
C11 C10 C9 121.06(15)
C11 C10 H10 119.5
C10 C11 H11 120.7
C10 C11 C12 118.57(14)
C12 C11 H11 120.7
F1 C12 C11 118.92(15)
F1 C12 C13 118.30(16)
C11 C12 C13 122.77(15)
C8 C13 H13 120.5
C12 C13 C8 119.09(15)
C12 C13 H13 120.5

loop_
_geom_bond_atom_site_label_1
_geom_bond_atom_site_label_2
_geom_bond_distance
F1 C12 1.3651(19)
O1 C6 1.2154(15)
O2 H2 0.8200
O2 C9 1.3537(18)
N1 C1 1.3263(19)
N1 C5 1.322(2)
N2 H2A 0.8600
N2 N3 1.3783(15)
N2 C6 1.3513(17)
N3 C7 1.2775(18)
C1 H1 0.9300
C1 C2 1.378(2)
C2 H2B 0.9300
C2 C3 1.375(2)
C3 C4 1.3796(18)
C3 C6 1.5061(17)
C4 H4 0.9300
C4 C5 1.387(2)
C5 H5 0.9300
C7 H7 0.9300
C7 C8 1.4537(18)
C8 C9 1.404(2)
C8 C13 1.393(2)
C9 C10 1.388(2)
C10 H10 0.9300
C10 C11 1.365(2)
C11 H11 0.9300
C11 C12 1.366(2)
C12 C13 1.372(2)
C13 H13 0.9300

loop_
_geom_hbond_atom_site_label_D
_geom_hbond_atom_site_label_H
_geom_hbond_atom_site_label_A
_geom_hbond_site_symmetry_A
_geom_hbond_distance_DH
_geom_hbond_distance_HA
_geom_hbond_distance_DA
_geom_hbond_angle_DHA
O2 H2 N3 . 0.82 1.92 2.6329(15) 145
N2 H2A N1 2_746 0.86 2.19 2.8889(15) 138
C10 H10 O1 2_645 0.93 2.51 3.2573(18) 138
C11 H11 Cg1 4_465 0.93 2.98 3.8917(18) 168

loop_
_geom_torsion_atom_site_label_1
_geom_torsion_atom_site_label_2
_geom_torsion_atom_site_label_3
_geom_torsion_atom_site_label_4
_geom_torsion
F1 C12 C13 C8 -179.45(13)
O2 C9 C10 C11 -176.72(15)
N1 C1 C2 C3 -0.8(3)
N2 N3 C7 C8 -177.61(11)
N3 N2 C6 O1 -0.3(2)
N3 N2 C6 C3 177.26(10)
N3 C7 C8 C9 3.5(2)
N3 C7 C8 C13 -178.08(12)
C1 N1 C5 C4 0.2(2)
C1 C2 C3 C4 0.1(2)
C1 C2 C3 C6 176.36(13)
C2 C3 C4 C5 0.6(2)
C2 C3 C6 O1 -16.5(2)
C2 C3 C6 N2 165.85(12)
C3 C4 C5 N1 -0.8(2)
C4 C3 C6 O1 159.53(14)
C4 C3 C6 N2 -18.13(18)
C5 N1 C1 C2 0.6(2)
C6 N2 N3 C7 -176.78(12)
C6 C3 C4 C5 -175.40(12)
C7 C8 C9 O2 -5.4(2)
C7 C8 C9 C10 174.98(13)
C7 C8 C13 C12 -177.30(13)
C8 C7 N3 N2 -177.61(11)
C8 C9 C10 C11 2.9(2)
C9 C8 C13 C12 1.1(2)
C9 C10 C11 C12 -0.1(2)
C10 C11 C12 F1 178.91(14)
C10 C11 C12 C13 -2.3(2)
C11 C12 C13 C8 1.7(2)
C13 C8 C9 O2 176.21(13)
C13 C8 C9 C10 -3.4(2)

_cod_database_fobs_code 2241728
